data_4502322
loop_
_publ_author_name
'Li, Xinfa'
'Liu, Tianfu'
'Lin, Qipu'
'Cao, Rong'

_publ_section_title
;
 Rare Earth Metal Oxalatophosphonates: Syntheses, Structure Diversity, and
 Photoluminescence Properties
;
_journal_issue 2
_journal_name_full 'Crystal Growth &amp; Design'
_journal_page_first 608
_journal_paper_doi 10.1021/cg900995u
_journal_volume 10
_journal_year 2010
_chemical_formula_sum 'C11 H21 Dy2 N O17 P'
_chemical_formula_weight 795.26
_chemical_name_systematic
; 
 ? 
;
_space_group_IT_number 2
_symmetry_cell_setting triclinic
_symmetry_space_group_name_Hall '-P 1'
_symmetry_space_group_name_H-M 'P -1'
_atom_sites_solution_hydrogens geom
_atom_sites_solution_primary direct
_atom_sites_solution_secondary difmap
_audit_creation_method SHELXL-97
_cell_angle_alpha 73.344(15)
_cell_angle_beta 69.465(15)
_cell_angle_gamma 66.584(14)
_cell_formula_units_Z 2
_cell_length_a 9.581(3)
_cell_length_b 10.495(3)
_cell_length_c 12.354(4)
_cell_measurement_reflns_used 1380
_cell_measurement_temperature 293(2)
_cell_measurement_theta_max 27.4758
_cell_measurement_theta_min 2.5468
_cell_volume 1051.7(6)
_computing_cell_refinement 'CrystalClear (Rigaku Inc., 2007)'
_computing_data_collection 'CrystalClear (Rigaku Inc., 2007)'
_computing_data_reduction 'CrystalClear (Rigaku Inc., 2007)'
_computing_molecular_graphics 'Bruker SHELXTL'
_computing_publication_material 'Bruker SHELXTL'
_computing_structure_refinement 'SHELXL-97 (Sheldrick, 1997)'
_computing_structure_solution 'SHELXS-97 (Sheldrick, 1990)'
_diffrn_ambient_temperature 293(2)
_diffrn_measured_fraction_theta_full 0.993
_diffrn_measured_fraction_theta_max 0.993
_diffrn_measurement_device_type 'CCD area detector'
_diffrn_measurement_method '\w scans'
_diffrn_radiation_monochromator graphite
_diffrn_radiation_source 'fine-focus sealed tube'
_diffrn_radiation_type MoK\a
_diffrn_radiation_wavelength 0.71073
_diffrn_reflns_av_R_equivalents 0.0273
_diffrn_reflns_av_sigmaI/netI 0.0419
_diffrn_reflns_limit_h_max 8
_diffrn_reflns_limit_h_min -12
_diffrn_reflns_limit_k_max 13
_diffrn_reflns_limit_k_min -13
_diffrn_reflns_limit_l_max 11
_diffrn_reflns_limit_l_min -16
_diffrn_reflns_number 8074
_diffrn_reflns_theta_full 27.51
_diffrn_reflns_theta_max 27.51
_diffrn_reflns_theta_min 2.15
_diffrn_standards_interval_count none
_diffrn_standards_interval_time none
_exptl_absorpt_coefficient_mu 7.211
_exptl_absorpt_correction_T_max 0.416
_exptl_absorpt_correction_T_min 0.187
_exptl_absorpt_correction_type empirical
_exptl_absorpt_process_details 'CrystalClear (Rigaku Inc., 2007)'
_exptl_crystal_colour Colorless
_exptl_crystal_density_diffrn 2.511
_exptl_crystal_density_method 'not measured'
_exptl_crystal_description Block
_exptl_crystal_F_000 754
_exptl_crystal_size_max 0.40
_exptl_crystal_size_mid 0.20
_exptl_crystal_size_min 0.12
_refine_diff_density_max 2.893
_refine_diff_density_min -2.266
_refine_diff_density_rms 0.203
_refine_ls_extinction_method none
_refine_ls_goodness_of_fit_ref 1.008
_refine_ls_hydrogen_treatment constr
_refine_ls_matrix_type full
_refine_ls_number_parameters 289
_refine_ls_number_reflns 4815
_refine_ls_number_restraints 0
_refine_ls_restrained_S_all 1.008
_refine_ls_R_factor_all 0.0321
_refine_ls_R_factor_gt 0.0299
_refine_ls_shift/su_max 0.001
_refine_ls_shift/su_mean 0.000
_refine_ls_structure_factor_coef Fsqd
_refine_ls_weighting_details 'calc w=1/[\s^2^(Fo^2^)+(0.0359P)^2^+2.0000P] where P=(Fo^2^+2Fc^2^)/3'
_refine_ls_weighting_scheme calc
_refine_ls_wR_factor_gt 0.0709
_refine_ls_wR_factor_ref 0.0727
_reflns_number_gt 4467
_reflns_number_total 4815
_reflns_threshold_expression >2sigma(I)
_cod_data_source_file cg900995u_si_002.cif
_cod_data_source_block 9-Dy
_cod_depositor_comments
;
The following automatic conversions were performed:

'_symmetry_cell_setting' value 'Triclinic' changed to 'triclinic'
according to /home/saulius/struct/CIF-dictionaries/cif_core.dic
dictionary named 'cif_core.dic' version 2.4.2 from 2011-04-26.

Automatic conversion script
Id: cif_fix_values 1715 2011-07-08 13:25:40Z adriana 
;
_cod_original_cell_volume 1051.8(5)
_cod_original_sg_symbol_H-M P-1
_cod_database_code 4502322

loop_
_symmetry_equiv_pos_as_xyz
'x, y, z'
'-x, -y, -z'

loop_
_atom_site_label
_atom_site_type_symbol
_atom_site_fract_x
_atom_site_fract_y
_atom_site_fract_z
_atom_site_U_iso_or_equiv
_atom_site_adp_type
_atom_site_occupancy
_atom_site_symmetry_multiplicity
_atom_site_calc_flag
_atom_site_refinement_flags
Dy1 Dy 0.59216(2) 0.828666(19) 0.206343(17) 0.01426(7) Uani 1 1 d .
Dy2 Dy 0.93818(2) 0.181260(19) 0.262831(16) 0.01399(7) Uani 1 1 d .
N1 N 0.2630(4) 1.3925(4) 0.2278(3) 0.0158(7) Uani 1 1 d .
H1A H 0.1646 1.3857 0.2511 0.019 Uiso 1 1 calc R
P1 P 0.34130(13) 1.17698(11) 0.10483(9) 0.0148(2) Uani 1 1 d .
C1 C 0.3419(6) 1.3505(4) 0.1101(4) 0.0210(9) Uani 1 1 d .
H1B H 0.4503 1.3488 0.0865 0.025 Uiso 1 1 calc R
H1C H 0.2891 1.4211 0.0538 0.025 Uiso 1 1 calc R
C2 C 0.3468(6) 1.2973(5) 0.3184(4) 0.0287(11) Uani 1 1 d .
H2A H 0.4517 1.3035 0.2976 0.034 Uiso 1 1 calc R
H2B H 0.3576 1.2005 0.3217 0.034 Uiso 1 1 calc R
C3 C 0.2526(7) 1.3411(6) 0.4382(5) 0.0383(13) Uani 1 1 d .
H3A H 0.1501 1.3294 0.4607 0.046 Uiso 1 1 calc R
H3B H 0.3078 1.2806 0.4965 0.046 Uiso 1 1 calc R
C4 C 0.2304(7) 1.4931(6) 0.4351(5) 0.0411(14) Uani 1 1 d .
H4A H 0.1650 1.5201 0.5104 0.049 Uiso 1 1 calc R
H4B H 0.3322 1.5029 0.4208 0.049 Uiso 1 1 calc R
C5 C 0.1533(7) 1.5896(6) 0.3398(5) 0.0349(12) Uani 1 1 d .
H5A H 0.1487 1.6851 0.3349 0.042 Uiso 1 1 calc R
H5B H 0.0459 1.5896 0.3600 0.042 Uiso 1 1 calc R
C6 C 0.2435(6) 1.5438(5) 0.2213(4) 0.0268(10) Uani 1 1 d .
H6A H 0.1869 1.6034 0.1636 0.032 Uiso 1 1 calc R
H6B H 0.3466 1.5547 0.1965 0.032 Uiso 1 1 calc R
C7 C 0.8311(5) 0.5131(4) 0.2550(4) 0.0169(8) Uani 1 1 d .
C8 C 0.6880(5) 0.4881(5) 0.2459(4) 0.0215(9) Uani 1 1 d .
C9 C 0.7240(5) -0.0048(4) 0.3067(4) 0.0174(8) Uani 1 1 d .
C10 C 0.8512(5) -0.0381(4) 0.1894(4) 0.0172(8) Uani 1 1 d .
C11 C 1.0506(5) -0.0647(4) 0.4699(4) 0.0158(8) Uani 1 1 d .
O1 O 0.4921(4) 1.0685(3) 0.1315(3) 0.0205(6) Uani 1 1 d .
O2 O 0.1945(4) 1.1578(3) 0.1974(3) 0.0234(7) Uani 1 1 d .
O3 O 0.3302(4) 1.1932(4) -0.0177(3) 0.0276(8) Uani 1 1 d .
O4 O 0.8178(4) 0.6368(3) 0.2512(3) 0.0281(8) Uani 1 1 d .
O5 O 0.9489(4) 0.4048(3) 0.2649(3) 0.0218(7) Uani 1 1 d .
O6 O 0.5758(4) 0.5963(3) 0.2273(4) 0.0348(9) Uani 1 1 d .
O7 O 0.6967(4) 0.3626(3) 0.2585(4) 0.0304(8) Uani 1 1 d .
O8 O 0.7350(4) 0.0767(3) 0.3574(3) 0.0226(7) Uani 1 1 d .
O9 O 0.6212(4) -0.0621(3) 0.3393(3) 0.0241(7) Uani 1 1 d .
O10 O 0.9628(4) 0.0091(3) 0.1606(3) 0.0224(7) Uani 1 1 d .
O11 O 0.8296(4) -0.1052(3) 0.1318(3) 0.0204(6) Uani 1 1 d .
O12 O 1.0696(4) -0.0470(3) 0.3629(3) 0.0232(7) Uani 1 1 d .
O13 O 1.1057(4) -0.1786(3) 0.5345(3) 0.0222(7) Uani 1 1 d .
O14 O 0.4342(4) 0.7890(4) 0.4096(3) 0.0341(8) Uani 1 1 d .
H14A H 0.3679 0.7524 0.4125 0.051 Uiso 1 1 d R
H14B H 0.3853 0.8674 0.4339 0.051 Uiso 1 1 d R
O15 O 0.3443(4) 0.8441(3) 0.1987(3) 0.0247(7) Uani 1 1 d .
H15A H 0.3261 0.8269 0.1427 0.037 Uiso 1 1 d R
H15B H 0.2770 0.9229 0.2153 0.037 Uiso 1 1 d R
O16 O 0.9582(5) 0.2850(4) 0.0538(3) 0.0385(9) Uani 1 1 d .
H16A H 1.0524 0.2512 0.0132 0.058 Uiso 1 1 d R
H16B H 0.8959 0.2656 0.0311 0.058 Uiso 1 1 d R
O17 O 0.2502(5) 0.8262(4) 0.0183(3) 0.0351(8) Uani 1 1 d .
H17A H 0.3192 0.8651 -0.0228 0.053 Uiso 1 1 d R
H17B H 0.1718 0.8857 0.0563 0.053 Uiso 1 1 d R

loop_
_atom_site_aniso_label
_atom_site_aniso_U_11
_atom_site_aniso_U_22
_atom_site_aniso_U_33
_atom_site_aniso_U_23
_atom_site_aniso_U_13
_atom_site_aniso_U_12
Dy1 0.01278(11) 0.01183(11) 0.01845(11) -0.00253(7) -0.00686(8) -0.00209(8)
Dy2 0.01306(11) 0.01127(11) 0.01748(11) -0.00199(7) -0.00606(8) -0.00251(8)
N1 0.0146(17) 0.0138(17) 0.0204(17) -0.0037(14) -0.0060(14) -0.0044(14)
P1 0.0136(5) 0.0112(5) 0.0186(5) -0.0042(4) -0.0058(4) -0.0008(4)
C1 0.026(2) 0.017(2) 0.016(2) -0.0007(16) -0.0020(17) -0.0080(18)
C2 0.029(3) 0.027(2) 0.030(3) -0.006(2) -0.019(2) 0.000(2)
C3 0.049(3) 0.040(3) 0.027(3) -0.004(2) -0.019(3) -0.009(3)
C4 0.045(3) 0.056(4) 0.035(3) -0.025(3) -0.009(3) -0.018(3)
C5 0.039(3) 0.027(3) 0.037(3) -0.017(2) -0.003(2) -0.007(2)
C6 0.035(3) 0.017(2) 0.032(3) -0.0068(18) -0.009(2) -0.011(2)
C7 0.017(2) 0.013(2) 0.021(2) -0.0011(16) -0.0067(17) -0.0055(17)
C8 0.015(2) 0.017(2) 0.031(2) -0.0029(18) -0.0068(19) -0.0040(18)
C9 0.021(2) 0.016(2) 0.019(2) -0.0016(15) -0.0100(17) -0.0063(17)
C10 0.018(2) 0.0114(19) 0.021(2) -0.0005(15) -0.0088(17) -0.0023(16)
C11 0.015(2) 0.0145(19) 0.0178(19) -0.0008(15) -0.0076(16) -0.0034(16)
O1 0.0149(15) 0.0136(14) 0.0295(17) -0.0030(12) -0.0080(13) 0.0000(12)
O2 0.0168(16) 0.0210(16) 0.0294(17) -0.0066(13) -0.0036(13) -0.0039(13)
O3 0.034(2) 0.0256(17) 0.0234(16) -0.0096(14) -0.0100(15) -0.0041(15)
O4 0.0251(18) 0.0146(16) 0.051(2) -0.0052(15) -0.0242(17) -0.0012(14)
O5 0.0168(16) 0.0123(15) 0.0378(18) -0.0044(13) -0.0144(14) -0.0003(12)
O6 0.0178(17) 0.0141(16) 0.074(3) -0.0029(16) -0.0244(18) 0.0007(14)
O7 0.0174(17) 0.0152(16) 0.059(2) -0.0076(15) -0.0152(16) -0.0013(14)
O8 0.0230(17) 0.0251(17) 0.0233(16) -0.0083(13) -0.0038(13) -0.0109(14)
O9 0.0245(17) 0.0279(18) 0.0256(16) -0.0061(13) -0.0032(14) -0.0163(15)
O10 0.0208(17) 0.0294(18) 0.0206(16) -0.0068(13) -0.0030(13) -0.0125(14)
O11 0.0210(16) 0.0211(16) 0.0224(15) -0.0056(12) -0.0068(13) -0.0082(13)
O12 0.0278(18) 0.0176(15) 0.0194(15) -0.0047(12) -0.0082(13) 0.0001(14)
O13 0.0279(18) 0.0151(15) 0.0202(15) -0.0037(12) -0.0095(13) -0.0008(13)
O14 0.031(2) 0.048(2) 0.0302(19) -0.0101(17) -0.0039(16) -0.0214(18)
O15 0.0198(17) 0.0217(16) 0.0348(18) -0.0127(14) -0.0115(14) 0.0001(13)
O16 0.052(3) 0.0286(19) 0.0266(18) -0.0020(15) -0.0130(17) -0.0044(18)
O17 0.035(2) 0.0302(19) 0.0336(19) -0.0003(15) -0.0124(17) -0.0058(17)

loop_
_atom_type_symbol
_atom_type_description
_atom_type_scat_dispersion_real
_atom_type_scat_dispersion_imag
_atom_type_scat_source
C C 0.0033 0.0016 'International Tables Vol C Tables 4.2.6.8 and 6.1.1.4'
H H 0.0000 0.0000 'International Tables Vol C Tables 4.2.6.8 and 6.1.1.4'
N N 0.0061 0.0033 'International Tables Vol C Tables 4.2.6.8 and 6.1.1.4'
O O 0.0106 0.0060 'International Tables Vol C Tables 4.2.6.8 and 6.1.1.4'
P P 0.1023 0.0942 'International Tables Vol C Tables 4.2.6.8 and 6.1.1.4'
Dy Dy -0.1892 4.4098 'International Tables Vol C Tables 4.2.6.8 and 6.1.1.4'

loop_
_geom_angle_atom_site_label_1
_geom_angle_atom_site_label_2
_geom_angle_atom_site_label_3
_geom_angle
_geom_angle_site_symmetry_1
_geom_angle_site_symmetry_3
O3 Dy1 O1 83.19(12) 2_675 .
O3 Dy1 O15 84.58(12) 2_675 .
O1 Dy1 O15 79.23(11) . .
O3 Dy1 O9 142.41(12) 2_675 1_565
O1 Dy1 O9 77.88(11) . 1_565
O15 Dy1 O9 122.54(11) . 1_565
O3 Dy1 O4 93.50(13) 2_675 .
O1 Dy1 O4 146.26(11) . .
O15 Dy1 O4 134.06(11) . .
O9 Dy1 O4 85.02(12) 1_565 .
O3 Dy1 O11 77.54(12) 2_675 1_565
O1 Dy1 O11 78.35(11) . 1_565
O15 Dy1 O11 152.73(11) . 1_565
O9 Dy1 O11 67.04(11) 1_565 1_565
O4 Dy1 O11 68.20(11) . 1_565
O3 Dy1 O6 80.09(14) 2_675 .
O1 Dy1 O6 144.65(11) . .
O15 Dy1 O6 68.39(11) . .
O9 Dy1 O6 131.60(13) 1_565 .
O4 Dy1 O6 66.10(11) . .
O11 Dy1 O6 127.11(11) 1_565 .
O3 Dy1 O14 152.64(13) 2_675 .
O1 Dy1 O14 107.31(12) . .
O15 Dy1 O14 73.13(12) . .
O9 Dy1 O14 64.88(11) 1_565 .
O4 Dy1 O14 90.91(13) . .
O11 Dy1 O14 128.77(11) 1_565 .
O6 Dy1 O14 77.10(14) . .
O2 Dy2 O7 137.30(12) 1_645 .
O2 Dy2 O10 94.19(11) 1_645 .
O7 Dy2 O10 107.90(12) . .
O2 Dy2 O13 100.06(12) 1_645 2_756
O7 Dy2 O13 91.68(12) . 2_756
O10 Dy2 O13 132.10(11) . 2_756
O2 Dy2 O8 149.52(11) 1_645 .
O7 Dy2 O8 73.11(12) . .
O10 Dy2 O8 68.46(11) . .
O13 Dy2 O8 76.81(11) 2_756 .
O2 Dy2 O5 75.04(11) 1_645 .
O7 Dy2 O5 68.05(11) . .
O10 Dy2 O5 151.28(11) . .
O13 Dy2 O5 76.49(11) 2_756 .
O8 Dy2 O5 131.52(11) . .
O2 Dy2 O12 74.99(12) 1_645 .
O7 Dy2 O12 145.91(13) . .
O10 Dy2 O12 72.76(11) . .
O13 Dy2 O12 67.43(10) 2_756 .
O8 Dy2 O12 75.94(12) . .
O5 Dy2 O12 127.31(11) . .
O2 Dy2 O16 79.72(13) 1_645 .
O7 Dy2 O16 74.20(13) . .
O10 Dy2 O16 70.65(12) . .
O13 Dy2 O16 156.83(11) 2_756 .
O8 Dy2 O16 114.95(13) . .
O5 Dy2 O16 81.16(12) . .
O12 Dy2 O16 133.28(11) . .
C1 N1 C2 112.7(3) . .
C1 N1 C6 110.8(3) . .
C2 N1 C6 111.0(3) . .
C1 N1 H1A 107.4 . .
C2 N1 H1A 107.4 . .
C6 N1 H1A 107.4 . .
O3 P1 O2 112.0(2) . .
O3 P1 O1 114.99(19) . .
O2 P1 O1 112.52(18) . .
O3 P1 C1 103.67(19) . .
O2 P1 C1 105.71(19) . .
O1 P1 C1 107.0(2) . .
N1 C1 P1 113.7(3) . .
N1 C1 H1B 108.8 . .
P1 C1 H1B 108.8 . .
N1 C1 H1C 108.8 . .
P1 C1 H1C 108.8 . .
H1B C1 H1C 107.7 . .
N1 C2 C3 109.5(4) . .
N1 C2 H2A 109.8 . .
C3 C2 H2A 109.8 . .
N1 C2 H2B 109.8 . .
C3 C2 H2B 109.8 . .
H2A C2 H2B 108.2 . .
C4 C3 C2 111.0(5) . .
C4 C3 H3A 109.4 . .
C2 C3 H3A 109.4 . .
C4 C3 H3B 109.4 . .
C2 C3 H3B 109.4 . .
H3A C3 H3B 108.0 . .
C5 C4 C3 110.8(4) . .
C5 C4 H4A 109.5 . .
C3 C4 H4A 109.5 . .
C5 C4 H4B 109.5 . .
C3 C4 H4B 109.5 . .
H4A C4 H4B 108.1 . .
C4 C5 C6 111.6(4) . .
C4 C5 H5A 109.3 . .
C6 C5 H5A 109.3 . .
C4 C5 H5B 109.3 . .
C6 C5 H5B 109.3 . .
H5A C5 H5B 108.0 . .
N1 C6 C5 110.8(4) . .
N1 C6 H6A 109.5 . .
C5 C6 H6A 109.5 . .
N1 C6 H6B 109.5 . .
C5 C6 H6B 109.5 . .
H6A C6 H6B 108.1 . .
O4 C7 O5 127.4(4) . .
O4 C7 C8 116.9(4) . .
O5 C7 C8 115.7(4) . .
O7 C8 O6 127.5(4) . .
O7 C8 C7 116.9(4) . .
O6 C8 C7 115.6(4) . .
O9 C9 O8 127.0(4) . .
O9 C9 C10 116.0(4) . .
O8 C9 C10 117.0(4) . .
O10 C10 O11 126.4(4) . .
O10 C10 C9 116.6(4) . .
O11 C10 C9 116.9(4) . .
O12 C11 O13 126.4(4) . .
O12 C11 C11 116.8(4) . 2_756
O13 C11 C11 116.8(4) . 2_756
P1 O1 Dy1 139.90(19) . .
P1 O2 Dy2 154.0(2) . 1_465
P1 O3 Dy1 158.8(2) . 2_675
C7 O4 Dy1 120.7(3) . .
C7 O5 Dy2 118.8(3) . .
C8 O6 Dy1 120.2(3) . .
C8 O7 Dy2 119.7(3) . .
C9 O8 Dy2 118.2(3) . .
C9 O9 Dy1 120.1(3) . 1_545
C10 O10 Dy2 118.2(3) . .
C10 O11 Dy1 118.7(3) . 1_545
C11 O12 Dy2 119.2(3) . .
C11 O13 Dy2 119.6(3) . 2_756
Dy1 O14 H14A 109.3 . .
Dy1 O14 H14B 109.3 . .
H14A O14 H14B 109.5 . .
Dy1 O15 H15A 125.7 . .
Dy1 O15 H15B 109.3 . .
H15A O15 H15B 107.8 . .
Dy2 O16 H16A 109.5 . .
Dy2 O16 H16B 109.4 . .
H16A O16 H16B 109.5 . .
H17A O17 H17B 108.6 . .

loop_
_geom_bond_atom_site_label_1
_geom_bond_atom_site_label_2
_geom_bond_distance
_geom_bond_site_symmetry_2
Dy1 O3 2.234(3) 2_675
Dy1 O1 2.341(3) .
Dy1 O15 2.349(3) .
Dy1 O9 2.397(3) 1_565
Dy1 O4 2.404(3) .
Dy1 O11 2.434(3) 1_565
Dy1 O6 2.439(3) .
Dy1 O14 2.450(4) .
Dy2 O2 2.233(3) 1_645
Dy2 O7 2.346(3) .
Dy2 O10 2.383(3) .
Dy2 O13 2.382(3) 2_756
Dy2 O8 2.393(3) .
Dy2 O5 2.397(3) .
Dy2 O12 2.418(3) .
Dy2 O16 2.470(4) .
N1 C1 1.488(5) .
N1 C2 1.499(6) .
N1 C6 1.504(5) .
N1 H1A 0.9100 .
P1 O3 1.511(3) .
P1 O2 1.514(3) .
P1 O1 1.518(3) .
P1 C1 1.843(4) .
C1 H1B 0.9700 .
C1 H1C 0.9700 .
C2 C3 1.529(7) .
C2 H2A 0.9700 .
C2 H2B 0.9700 .
C3 C4 1.514(8) .
C3 H3A 0.9700 .
C3 H3B 0.9700 .
C4 C5 1.513(8) .
C4 H4A 0.9700 .
C4 H4B 0.9700 .
C5 C6 1.519(7) .
C5 H5A 0.9700 .
C5 H5B 0.9700 .
C6 H6A 0.9700 .
C6 H6B 0.9700 .
C7 O4 1.242(5) .
C7 O5 1.257(5) .
C7 C8 1.540(7) .
C8 O7 1.253(6) .
C8 O6 1.245(5) .
C9 O9 1.244(5) .
C9 O8 1.250(5) .
C9 C10 1.555(6) .
C10 O10 1.252(5) .
C10 O11 1.245(5) .
C11 O12 1.238(5) .
C11 O13 1.262(5) .
C11 C11 1.537(8) 2_756
O2 Dy2 2.233(3) 1_465
O3 Dy1 2.234(3) 2_675
O9 Dy1 2.397(3) 1_545
O11 Dy1 2.434(3) 1_545
O13 Dy2 2.382(3) 2_756
O14 H14A 0.8500 .
O14 H14B 0.8500 .
O15 H15A 0.8500 .
O15 H15B 0.8501 .
O16 H16A 0.8500 .
O16 H16B 0.8500 .
O17 H17A 0.8501 .
O17 H17B 0.8500 .

loop_
_geom_torsion_atom_site_label_1
_geom_torsion_atom_site_label_2
_geom_torsion_atom_site_label_3
_geom_torsion_atom_site_label_4
_geom_torsion
_geom_torsion_site_symmetry_1
_geom_torsion_site_symmetry_4
C2 N1 C1 P1 64.5(4) . .
C6 N1 C1 P1 -170.5(3) . .
O3 P1 C1 N1 147.0(3) . .
O2 P1 C1 N1 29.0(4) . .
O1 P1 C1 N1 -91.1(3) . .
C1 N1 C2 C3 -176.1(4) . .
C6 N1 C2 C3 59.0(5) . .
N1 C2 C3 C4 -58.1(6) . .
C2 C3 C4 C5 55.7(6) . .
C3 C4 C5 C6 -54.0(7) . .
C1 N1 C6 C5 176.2(4) . .
C2 N1 C6 C5 -57.8(5) . .
C4 C5 C6 N1 54.9(6) . .
O4 C7 C8 O7 -174.8(4) . .
O5 C7 C8 O7 5.4(6) . .
O4 C7 C8 O6 4.9(7) . .
O5 C7 C8 O6 -174.9(4) . .
O9 C9 C10 O10 -174.1(4) . .
O8 C9 C10 O10 6.4(5) . .
O9 C9 C10 O11 7.9(5) . .
O8 C9 C10 O11 -171.6(4) . .
O3 P1 O1 Dy1 -90.6(3) . .
O2 P1 O1 Dy1 39.2(3) . .
C1 P1 O1 Dy1 154.8(3) . .
O3 Dy1 O1 P1 91.4(3) 2_675 .
O15 Dy1 O1 P1 5.6(3) . .
O9 Dy1 O1 P1 -121.3(3) 1_565 .
O4 Dy1 O1 P1 177.5(2) . .
O11 Dy1 O1 P1 170.0(3) 1_565 .
O6 Dy1 O1 P1 29.3(4) . .
O14 Dy1 O1 P1 -62.7(3) . .
O3 P1 O2 Dy2 -25.0(5) . 1_465
O1 P1 O2 Dy2 -156.3(4) . 1_465
C1 P1 O2 Dy2 87.2(5) . 1_465
O2 P1 O3 Dy1 -143.4(6) . 2_675
O1 P1 O3 Dy1 -13.4(7) . 2_675
C1 P1 O3 Dy1 103.1(6) . 2_675
O5 C7 O4 Dy1 171.9(3) . .
C8 C7 O4 Dy1 -7.8(6) . .
O3 Dy1 O4 C7 -71.7(4) 2_675 .
O1 Dy1 O4 C7 -154.7(3) . .
O15 Dy1 O4 C7 14.1(4) . .
O9 Dy1 O4 C7 146.0(4) 1_565 .
O11 Dy1 O4 C7 -146.8(4) 1_565 .
O6 Dy1 O4 C7 5.8(3) . .
O14 Dy1 O4 C7 81.3(4) . .
O4 C7 O5 Dy2 -178.0(4) . .
C8 C7 O5 Dy2 1.8(5) . .
O2 Dy2 O5 C7 153.4(3) 1_645 .
O7 Dy2 O5 C7 -4.7(3) . .
O10 Dy2 O5 C7 82.7(4) . .
O13 Dy2 O5 C7 -102.2(3) 2_756 .
O8 Dy2 O5 C7 -43.9(4) . .
O12 Dy2 O5 C7 -149.4(3) . .
O16 Dy2 O5 C7 71.7(3) . .
O7 C8 O6 Dy1 -179.9(4) . .
C7 C8 O6 Dy1 0.4(6) . .
O3 Dy1 O6 C8 95.5(4) 2_675 .
O1 Dy1 O6 C8 158.4(3) . .
O15 Dy1 O6 C8 -176.5(4) . .
O9 Dy1 O6 C8 -61.5(4) 1_565 .
O4 Dy1 O6 C8 -2.9(4) . .
O11 Dy1 O6 C8 29.5(5) 1_565 .
O14 Dy1 O6 C8 -99.7(4) . .
O6 C8 O7 Dy2 170.3(4) . .
C7 C8 O7 Dy2 -10.1(6) . .
O2 Dy2 O7 C8 -24.1(5) 1_645 .
O10 Dy2 O7 C8 -141.7(4) . .
O13 Dy2 O7 C8 82.7(4) 2_756 .
O8 Dy2 O7 C8 158.4(4) . .
O5 Dy2 O7 C8 8.0(4) . .
O12 Dy2 O7 C8 132.8(4) . .
O16 Dy2 O7 C8 -78.7(4) . .
O9 C9 O8 Dy2 -175.7(3) . .
C10 C9 O8 Dy2 3.7(5) . .
O2 Dy2 O8 C9 -66.1(4) 1_645 .
O7 Dy2 O8 C9 110.5(3) . .
O10 Dy2 O8 C9 -7.2(3) . .
O13 Dy2 O8 C9 -153.6(3) 2_756 .
O5 Dy2 O8 C9 148.3(3) . .
O12 Dy2 O8 C9 -83.9(3) . .
O16 Dy2 O8 C9 47.6(3) . .
O8 C9 O9 Dy1 166.2(3) . 1_545
C10 C9 O9 Dy1 -13.3(5) . 1_545
O11 C10 O10 Dy2 164.6(3) . .
C9 C10 O10 Dy2 -13.1(5) . .
O2 Dy2 O10 C10 165.1(3) 1_645 .
O7 Dy2 O10 C10 -51.9(3) . .
O13 Dy2 O10 C10 57.6(3) 2_756 .
O8 Dy2 O10 C10 11.0(3) . .
O5 Dy2 O10 C10 -128.8(3) . .
O12 Dy2 O10 C10 92.3(3) . .
O16 Dy2 O10 C10 -117.3(3) . .
O10 C10 O11 Dy1 -176.5(3) . 1_545
C9 C10 O11 Dy1 1.2(5) . 1_545
O13 C11 O12 Dy2 176.8(3) . .
C11 C11 O12 Dy2 -3.0(6) 2_756 .
O2 Dy2 O12 C11 111.2(3) 1_645 .
O7 Dy2 O12 C11 -52.8(4) . .
O10 Dy2 O12 C11 -149.5(4) . .
O13 Dy2 O12 C11 3.3(3) 2_756 .
O8 Dy2 O12 C11 -78.0(3) . .
O5 Dy2 O12 C11 53.9(4) . .
O16 Dy2 O12 C11 170.8(3) . .
O12 C11 O13 Dy2 176.9(3) . 2_756
C11 C11 O13 Dy2 -3.3(6) 2_756 2_756
